data_8104849
loop_
_publ_author_name
'Xu, Xindi'
'Huang, Meifen'
'Wang, Man'
'Li, Tianyu'
'Wu, Qiong'

_publ_section_title
;
 Crystal structure of
 4-bromo-N&#x2032;-[3,5-dichloro-2-hydroxyphenyl)methylidene]benzohydrazide
 methanol solvate, C15H13BrCl2N2O3
;
_journal_issue 2
_journal_name_full 'Zeitschrift f\"ur Kristallographie - New Crystal Structures'
_journal_page_first 421
_journal_page_last 423
_journal_paper_doi 10.1515/ncrs-2020-0597
_journal_volume 236
_journal_year 2021
_chemical_formula_moiety 'C14 H9 Br Cl2 N2 O2, C H4 O'
_chemical_formula_sum 'C15 H13 Br Cl2 N2 O3'
_chemical_formula_weight 420.07
_space_group_crystal_system monoclinic
_space_group_IT_number 14
_space_group_name_Hall '-P 2ybc'
_space_group_name_H-M_alt 'P 1 21/c 1'
_atom_sites_solution_hydrogens geom
_cell_angle_alpha 90
_cell_angle_beta 104.445(2)
_cell_angle_gamma 90
_cell_formula_units_Z 4
_cell_length_a 7.4135(4)
_cell_length_b 13.3008(8)
_cell_length_c 16.9956(7)
_cell_measurement_reflns_used 5019
_cell_measurement_temperature 293(2)
_cell_measurement_theta_max 26.11
_cell_measurement_theta_min 2.84
_cell_volume 1622.88(15)
_computing_cell_refinement 'SAINT v8.37A (Bruker, 2015)'
_computing_data_reduction 'SAINT v8.37A (Bruker, 2015)'
_computing_molecular_graphics 'Olex2 1.3 (Dolomanov et al., 2009)'
_computing_publication_material 'Olex2 1.3 (Dolomanov et al., 2009)'
_computing_structure_refinement 'SHELXL 2018/3 (Sheldrick, 2015)'
_diffrn_ambient_temperature 293(2)
_diffrn_measured_fraction_theta_full 1.000
_diffrn_measured_fraction_theta_max 0.997
_diffrn_measurement_device_type 'CCD area detector'
_diffrn_measurement_method 'phi and omega scans'
_diffrn_radiation_monochromator graphite
_diffrn_radiation_type MoK\a
_diffrn_radiation_wavelength 0.71073
_diffrn_reflns_av_R_equivalents 0.0792
_diffrn_reflns_av_unetI/netI 0.0330
_diffrn_reflns_Laue_measured_fraction_full 1.000
_diffrn_reflns_Laue_measured_fraction_max 0.997
_diffrn_reflns_limit_h_max 9
_diffrn_reflns_limit_h_min -9
_diffrn_reflns_limit_k_max 16
_diffrn_reflns_limit_k_min -16
_diffrn_reflns_limit_l_max 21
_diffrn_reflns_limit_l_min -21
_diffrn_reflns_number 35252
_diffrn_reflns_point_group_measured_fraction_full 1.000
_diffrn_reflns_point_group_measured_fraction_max 0.997
_diffrn_reflns_theta_full 25.242
_diffrn_reflns_theta_max 26.408
_diffrn_reflns_theta_min 1.969
_diffrn_source_current 30.0
_diffrn_source_power 1.5
_diffrn_source_voltage 50.0
_exptl_absorpt_coefficient_mu 2.877
_exptl_absorpt_correction_T_max 0.0276
_exptl_absorpt_correction_T_min 0.0105
_exptl_absorpt_correction_type none
_exptl_absorpt_process_details
;
SADABS-2016/2 (Bruker,2016/2) was used for absorption correction.
wR2(int) was 0.0850 before and 0.0657 after correction.
The Ratio of minimum to maximum transmission is 0.3804.
The \l/2 correction factor is Not present.
;
_exptl_crystal_colour 'clear whiteish colourless'
_exptl_crystal_colour_lustre clear
_exptl_crystal_colour_modifier whiteish
_exptl_crystal_colour_primary colourless
_exptl_crystal_density_diffrn 1.719
_exptl_crystal_density_meas .
_exptl_crystal_description block
_exptl_crystal_F_000 840
_exptl_crystal_size_max 0.22
_exptl_crystal_size_mid 0.18
_exptl_crystal_size_min 0.18
_refine_diff_density_max 0.596
_refine_diff_density_min -0.524
_refine_diff_density_rms 0.069
_refine_ls_extinction_coef .
_refine_ls_extinction_method none
_refine_ls_goodness_of_fit_ref 1.036
_refine_ls_hydrogen_treatment constr
_refine_ls_matrix_type full
_refine_ls_number_parameters 211
_refine_ls_number_reflns 3323
_refine_ls_number_restraints 2
_refine_ls_restrained_S_all 1.036
_refine_ls_R_factor_all 0.0600
_refine_ls_R_factor_gt 0.0380
_refine_ls_shift/su_max 0.001
_refine_ls_shift/su_mean 0.000
_refine_ls_structure_factor_coef Fsqd
_refine_ls_weighting_details 'w=1/[\s^2^(Fo^2^)+(0.0471P)^2^+1.3279P] where P=(Fo^2^+2Fc^2^)/3'
_refine_ls_weighting_scheme calc
_refine_ls_wR_factor_gt 0.0909
_refine_ls_wR_factor_ref 0.1031
_reflns_Friedel_coverage 0.000
_reflns_Friedel_fraction_full .
_reflns_Friedel_fraction_max .
_reflns_number_gt 2507
_reflns_number_total 3323
_reflns_threshold_expression 'I > 2\s(I)'
_cod_data_source_file suppl_j_ncrs-2020-0597_suppl.cif
_cod_data_source_block mo_0803_1_0m
_cod_database_code 8104849
_shelx_space_group_comment
;
The symmetry employed for this shelxl refinement is uniquely defined
by the following loop, which should always be used as a source of
symmetry information in preference to the above space-group names.
They are only intended as comments.
;
_shelx_estimated_absorpt_t_max 0.625
_shelx_estimated_absorpt_t_min 0.570
_olex2_refinement_description
;
1. Fixed Uiso
 At 1.2 times of:
  All C(H) groups, All N(H) groups
 At 1.5 times of:
  All C(H,H,H) groups, All O(H) groups
2. Rigid bond restraints
 N2, C7
 with sigma for 1-2 distances of 0.01 and sigma for 1-3 distances of 0.005
 N1, C8
 with sigma for 1-2 distances of 0.01 and sigma for 1-3 distances of 0.005
3.a Aromatic/amide H refined with riding coordinates:
 N1(H1A), C4(H4), C6(H6), C7(H7), C10(H10), C11(H11), C13(H13), C14(H14)
3.b Idealised Me refined as rotating group:
 C15(H15A,H15B,H15C)
3.c Idealised tetrahedral OH refined as rotating group:
 O1(H1), O3(H3)
;

loop_
_space_group_symop_operation_xyz
'x, y, z'
'-x, y+1/2, -z+1/2'
'-x, -y, -z'
'x, -y-1/2, z-1/2'

loop_
_atom_site_label
_atom_site_type_symbol
_atom_site_fract_x
_atom_site_fract_y
_atom_site_fract_z
_atom_site_U_iso_or_equiv
_atom_site_adp_type
_atom_site_occupancy
_atom_site_site_symmetry_order
_atom_site_calc_flag
_atom_site_refinement_flags_posn
_atom_site_refinement_flags_adp
_atom_site_refinement_flags_occupancy
_atom_site_disorder_assembly
_atom_site_disorder_group
Br1 Br 0.77904(5) 0.89354(4) 0.86277(2) 0.06807(19) Uani 1 1 d . . . . .
Cl1 Cl -0.30365(12) 1.21652(6) 0.15479(5) 0.0425(2) Uani 1 1 d . . . . .
Cl2 Cl -0.31253(11) 0.82843(7) 0.06522(5) 0.0405(2) Uani 1 1 d . . . . .
O1 O -0.0590(3) 1.14818(17) 0.30602(13) 0.0383(5) Uani 1 1 d . . . . .
H1 H 0.013028 1.126379 0.347185 0.057 Uiso 1 1 calc R U . . .
O2 O 0.2746(3) 1.13505(17) 0.52458(14) 0.0412(5) Uani 1 1 d . . . . .
N1 N 0.2114(3) 0.9750(2) 0.48045(15) 0.0346(6) Uani 1 1 d . U . . .
H1A H 0.222483 0.911708 0.491089 0.042 Uiso 1 1 calc R U . . .
N2 N 0.1088(3) 1.0089(2) 0.40587(15) 0.0330(6) Uani 1 1 d . U . . .
C1 C -0.0668(4) 0.9713(2) 0.27191(18) 0.0320(7) Uani 1 1 d . . . . .
C2 C -0.1169(4) 1.0723(2) 0.25351(18) 0.0314(6) Uani 1 1 d . . . . .
C3 C -0.2326(4) 1.0941(2) 0.17724(19) 0.0323(7) Uani 1 1 d . . . . .
C4 C -0.2941(4) 1.0196(3) 0.11974(19) 0.0351(7) Uani 1 1 d . . . . .
H4 H -0.372302 1.035418 0.069396 0.042 Uiso 1 1 calc R U . . .
C5 C -0.2375(4) 0.9215(2) 0.13830(18) 0.0335(7) Uani 1 1 d . . . . .
C6 C -0.1270(4) 0.8960(2) 0.21329(19) 0.0337(7) Uani 1 1 d . . . . .
H6 H -0.092324 0.829392 0.225124 0.040 Uiso 1 1 calc R U . . .
C7 C 0.0437(4) 0.9419(3) 0.35212(19) 0.0349(7) Uani 1 1 d . U . . .
H7 H 0.067092 0.874231 0.364316 0.042 Uiso 1 1 calc R U . . .
C8 C 0.2943(4) 1.0443(3) 0.53643(18) 0.0334(7) Uani 1 1 d . U . . .
C9 C 0.4132(4) 1.0026(2) 0.61413(18) 0.0329(7) Uani 1 1 d . . . . .
C10 C 0.4721(4) 0.9035(3) 0.6241(2) 0.0375(7) Uani 1 1 d . . . . .
H10 H 0.437814 0.858494 0.581098 0.045 Uiso 1 1 calc R U . . .
C11 C 0.5817(5) 0.8715(3) 0.6980(2) 0.0440(8) Uani 1 1 d . . . . .
H11 H 0.620426 0.804838 0.705011 0.053 Uiso 1 1 calc R U . . .
C12 C 0.6332(4) 0.9389(3) 0.76121(19) 0.0428(9) Uani 1 1 d . . . . .
C13 C 0.5810(4) 1.0386(3) 0.7525(2) 0.0419(8) Uani 1 1 d . . . . .
H13 H 0.619785 1.083717 0.795125 0.050 Uiso 1 1 calc R U . . .
C14 C 0.4691(4) 1.0698(3) 0.67851(19) 0.0371(7) Uani 1 1 d . . . . .
H14 H 0.430849 1.136471 0.671743 0.045 Uiso 1 1 calc R U . . .
O3 O 0.0830(3) 0.78089(19) 0.50528(15) 0.0450(6) Uani 1 1 d . . . . .
H3 H -0.026018 0.790540 0.505585 0.067 Uiso 1 1 calc R U . . .
C15 C 0.1463(5) 0.6902(3) 0.5470(2) 0.0449(8) Uani 1 1 d . . . . .
H15A H 0.069000 0.635516 0.521558 0.067 Uiso 1 1 calc R U . . .
H15B H 0.139873 0.695964 0.602578 0.067 Uiso 1 1 calc R U . . .
H15C H 0.272756 0.677860 0.545226 0.067 Uiso 1 1 calc R U . . .

loop_
_atom_site_aniso_label
_atom_site_aniso_U_11
_atom_site_aniso_U_22
_atom_site_aniso_U_33
_atom_site_aniso_U_23
_atom_site_aniso_U_13
_atom_site_aniso_U_12
Br1 0.0421(2) 0.1165(4) 0.0411(2) 0.0242(2) 0.00189(17) -0.0061(2)
Cl1 0.0443(4) 0.0333(4) 0.0476(5) 0.0076(4) 0.0071(4) 0.0024(3)
Cl2 0.0423(4) 0.0426(5) 0.0359(4) -0.0090(3) 0.0083(3) -0.0062(4)
O1 0.0459(13) 0.0318(12) 0.0344(12) -0.0029(9) 0.0047(10) -0.0006(10)
O2 0.0460(13) 0.0340(13) 0.0402(13) 0.0026(10) 0.0041(11) -0.0008(10)
N1 0.0363(13) 0.0364(14) 0.0287(13) 0.0037(11) 0.0033(11) 0.0011(11)
N2 0.0307(12) 0.0386(15) 0.0294(13) 0.0036(11) 0.0070(10) 0.0009(11)
C1 0.0288(14) 0.0370(17) 0.0304(15) -0.0005(13) 0.0080(12) 0.0014(13)
C2 0.0318(15) 0.0310(16) 0.0329(15) -0.0002(13) 0.0110(12) -0.0015(12)
C3 0.0294(14) 0.0302(16) 0.0371(16) 0.0034(13) 0.0079(13) 0.0019(12)
C4 0.0300(15) 0.0440(19) 0.0299(15) 0.0031(13) 0.0051(12) -0.0013(13)
C5 0.0333(15) 0.0361(17) 0.0315(15) -0.0039(13) 0.0087(13) -0.0017(13)
C6 0.0343(15) 0.0317(17) 0.0368(16) 0.0018(13) 0.0119(13) 0.0013(13)
C7 0.0367(16) 0.0343(18) 0.0345(16) 0.0039(13) 0.0104(13) 0.0037(14)
C8 0.0303(14) 0.0399(19) 0.0318(15) 0.0011(13) 0.0107(12) -0.0004(13)
C9 0.0275(14) 0.0409(19) 0.0310(15) 0.0017(13) 0.0090(12) -0.0028(13)
C10 0.0352(16) 0.0414(19) 0.0351(16) 0.0027(14) 0.0076(13) 0.0023(14)
C11 0.0387(17) 0.051(2) 0.0415(19) 0.0096(16) 0.0079(15) 0.0048(16)
C12 0.0271(15) 0.070(3) 0.0293(16) 0.0104(16) 0.0041(13) -0.0051(16)
C13 0.0348(16) 0.059(2) 0.0319(16) -0.0039(16) 0.0081(14) -0.0120(16)
C14 0.0335(16) 0.0425(19) 0.0368(17) -0.0009(14) 0.0117(14) -0.0038(14)
O3 0.0392(12) 0.0435(14) 0.0523(14) 0.0104(11) 0.0116(11) 0.0024(11)
C15 0.0420(18) 0.043(2) 0.048(2) 0.0058(16) 0.0091(16) 0.0057(15)

loop_
_atom_type_symbol
_atom_type_description
_atom_type_scat_dispersion_real
_atom_type_scat_dispersion_imag
_atom_type_scat_source
C C 0.0030 0.0020 'International Tables Vol C Tables 4.2.6.8 and 6.1.1.4'
H H 0.0000 0.0000 'International Tables Vol C Tables 4.2.6.8 and 6.1.1.4'
Br Br -0.2900 2.4600 'International Tables Vol C Tables 4.2.6.8 and 6.1.1.4'
Cl Cl 0.1480 0.1590 'International Tables Vol C Tables 4.2.6.8 and 6.1.1.4'
N N 0.0060 0.0030 'International Tables Vol C Tables 4.2.6.8 and 6.1.1.4'
O O 0.0110 0.0060 'International Tables Vol C Tables 4.2.6.8 and 6.1.1.4'

loop_
_geom_angle_atom_site_label_1
_geom_angle_atom_site_label_2
_geom_angle_atom_site_label_3
_geom_angle
_geom_angle_site_symmetry_1
_geom_angle_site_symmetry_3
C2 O1 H1 109.5 . .
N2 N1 H1A 121.0 . .
C8 N1 H1A 121.0 . .
C8 N1 N2 118.0(3) . .
C7 N2 N1 116.7(3) . .
C2 C1 C7 121.3(3) . .
C6 C1 C2 120.2(3) . .
C6 C1 C7 118.4(3) . .
O1 C2 C1 123.1(3) . .
O1 C2 C3 118.8(3) . .
C3 C2 C1 118.1(3) . .
C2 C3 Cl1 119.0(2) . .
C4 C3 Cl1 119.3(2) . .
C4 C3 C2 121.7(3) . .
C3 C4 H4 120.5 . .
C5 C4 C3 119.1(3) . .
C5 C4 H4 120.5 . .
C4 C5 Cl2 118.9(2) . .
C6 C5 Cl2 119.7(3) . .
C6 C5 C4 121.4(3) . .
C1 C6 H6 120.3 . .
C5 C6 C1 119.4(3) . .
C5 C6 H6 120.3 . .
N2 C7 C1 120.2(3) . .
N2 C7 H7 119.9 . .
C1 C7 H7 119.9 . .
O2 C8 N1 122.6(3) . .
O2 C8 C9 121.9(3) . .
N1 C8 C9 115.4(3) . .
C10 C9 C8 123.9(3) . .
C10 C9 C14 119.4(3) . .
C14 C9 C8 116.7(3) . .
C9 C10 H10 120.0 . .
C11 C10 C9 120.0(3) . .
C11 C10 H10 120.0 . .
C10 C11 H11 120.2 . .
C12 C11 C10 119.6(4) . .
C12 C11 H11 120.2 . .
C11 C12 Br1 119.2(3) . .
C11 C12 C13 121.7(3) . .
C13 C12 Br1 119.1(3) . .
C12 C13 H13 120.9 . .
C12 C13 C14 118.3(3) . .
C14 C13 H13 120.9 . .
C9 C14 H14 119.5 . .
C13 C14 C9 120.9(3) . .
C13 C14 H14 119.5 . .
C15 O3 H3 109.5 . .
O3 C15 H15A 109.5 . .
O3 C15 H15B 109.5 . .
O3 C15 H15C 109.5 . .
H15A C15 H15B 109.5 . .
H15A C15 H15C 109.5 . .
H15B C15 H15C 109.5 . .

loop_
_geom_bond_atom_site_label_1
_geom_bond_atom_site_label_2
_geom_bond_distance
_geom_bond_site_symmetry_2
Br1 C12 1.892(3) .
Cl1 C3 1.725(3) .
Cl2 C5 1.744(3) .
O1 H1 0.8200 .
O1 C2 1.344(4) .
O2 C8 1.226(4) .
N1 H1A 0.8600 .
N1 N2 1.382(3) .
N1 C8 1.357(4) .
N2 C7 1.282(4) .
C1 C2 1.408(4) .
C1 C6 1.405(4) .
C1 C7 1.458(4) .
C2 C3 1.395(4) .
C3 C4 1.386(4) .
C4 H4 0.9300 .
C4 C5 1.383(5) .
C5 C6 1.375(4) .
C6 H6 0.9300 .
C7 H7 0.9300 .
C8 C9 1.499(4) .
C9 C10 1.386(5) .
C9 C14 1.393(4) .
C10 H10 0.9300 .
C10 C11 1.381(5) .
C11 H11 0.9300 .
C11 C12 1.378(5) .
C12 C13 1.379(5) .
C13 H13 0.9300 .
C13 C14 1.385(5) .
C14 H14 0.9300 .
O3 H3 0.8200 .
O3 C15 1.418(4) .
C15 H15A 0.9600 .
C15 H15B 0.9600 .
C15 H15C 0.9600 .

loop_
_geom_torsion_atom_site_label_1
_geom_torsion_atom_site_label_2
_geom_torsion_atom_site_label_3
_geom_torsion_atom_site_label_4
_geom_torsion
_geom_torsion_site_symmetry_1
_geom_torsion_site_symmetry_2
_geom_torsion_site_symmetry_3
_geom_torsion_site_symmetry_4
Br1 C12 C13 C14 -177.9(2) . . . .
Cl1 C3 C4 C5 -179.6(2) . . . .
Cl2 C5 C6 C1 179.9(2) . . . .
O1 C2 C3 Cl1 -2.4(4) . . . .
O1 C2 C3 C4 178.7(3) . . . .
O2 C8 C9 C10 -165.6(3) . . . .
O2 C8 C9 C14 12.9(4) . . . .
N1 N2 C7 C1 179.7(3) . . . .
N1 C8 C9 C10 14.0(4) . . . .
N1 C8 C9 C14 -167.4(3) . . . .
N2 N1 C8 O2 3.3(4) . . . .
N2 N1 C8 C9 -176.4(2) . . . .
C1 C2 C3 Cl1 177.4(2) . . . .
C1 C2 C3 C4 -1.5(5) . . . .
C2 C1 C6 C5 -1.0(5) . . . .
C2 C1 C7 N2 -5.0(5) . . . .
C2 C3 C4 C5 -0.7(5) . . . .
C3 C4 C5 Cl2 -179.1(2) . . . .
C3 C4 C5 C6 2.2(5) . . . .
C4 C5 C6 C1 -1.3(5) . . . .
C6 C1 C2 O1 -177.9(3) . . . .
C6 C1 C2 C3 2.4(4) . . . .
C6 C1 C7 N2 176.6(3) . . . .
C7 C1 C2 O1 3.8(5) . . . .
C7 C1 C2 C3 -176.0(3) . . . .
C7 C1 C6 C5 177.4(3) . . . .
C8 N1 N2 C7 175.0(3) . . . .
C8 C9 C10 C11 180.0(3) . . . .
C8 C9 C14 C13 -179.3(3) . . . .
C9 C10 C11 C12 -0.6(5) . . . .
C10 C9 C14 C13 -0.7(5) . . . .
C10 C11 C12 Br1 178.7(3) . . . .
C10 C11 C12 C13 -1.2(5) . . . .
C11 C12 C13 C14 1.9(5) . . . .
C12 C13 C14 C9 -1.0(5) . . . .
C14 C9 C10 C11 1.5(5) . . . .
